data_4510772
loop_
_publ_author_name
'Vella-Zarb, Liana'
'Dinnebier, Robert E.'
'Baisch, Ulrich'

_publ_section_title
;
 The Devil is in the Detail: A Rare H-Bonding Motif in New Forms of
 Docetaxel
;
_journal_issue 10
_journal_name_full 'Crystal Growth &amp; Design'
_journal_page_first 4402
_journal_paper_doi 10.1021/cg400814a
_journal_volume 13
_journal_year 2013
_chemical_absolute_configuration unk
_chemical_formula_moiety 'C43 H53 N O14, C H3.5 O, H2 O'
_chemical_formula_sum 'C44 H58.5 N O16'
_chemical_formula_weight 857.41
_chemical_name_systematic 'Docetaxel dihydrate'
_space_group_crystal_system monoclinic
_space_group_IT_number 4
_space_group_name_Hall 'P 2yb'
_space_group_name_H-M_alt 'P 1 21 1'
_symmetry_space_group_name_Hall 'P 2yb'
_symmetry_space_group_name_H-M 'P 1 21 1'
_atom_sites_solution_hydrogens mixed
_atom_sites_solution_primary dual
_audit_creation_date 2012-12-24
_audit_creation_method
;
  Olex2 1.2
  (compiled Dec  5 2012 16:20:19, GUI svn.r4385)
;
_cell_angle_alpha 90
_cell_angle_beta 90.213(3)
_cell_angle_gamma 90
_cell_formula_units_Z 4
_cell_length_a 10.287(2)
_cell_length_b 32.938(8)
_cell_length_c 12.780(3)
_cell_measurement_reflns_used 4960
_cell_measurement_temperature 150.15
_cell_measurement_theta_max 22.50
_cell_measurement_theta_min 2.37
_cell_volume 4330.3(17)
_computing_cell_refinement 'Bruker SAINT'
_computing_data_collection 'Bruker APEX2'
_computing_data_reduction 'Bruker SAINT'
_computing_molecular_graphics
;
O. V. Dolomanov, L. J. Bourhis, R. J. Gildea, J. A. K. Howard and H. Puschmann,
OLEX2: a complete structure solution, refinement and analysis program.
J. Appl. Cryst. (2009). 42, 339-341.
;
_computing_publication_material
;
O. V. Dolomanov, L. J. Bourhis, R. J. Gildea, J. A. K. Howard and H. Puschmann,
OLEX2: a complete structure solution, refinement and analysis program.
J. Appl. Cryst. (2009). 42, 339-341.
;
_computing_structure_refinement
;
XL, G.M. Sheldrick, Acta Cryst.
(2008). A64, 112-122
;
_computing_structure_solution
;
XM, G.M. Sheldrick, Acta Cryst.
(2008). A64, 112-122
;
_diffrn_ambient_temperature 150.15
_diffrn_detector 'CCD area detector'
_diffrn_detector_area_resol_mean 0.0350
_diffrn_detector_type 'Rigaku Saturn724+'
_diffrn_measured_fraction_theta_full 0.627
_diffrn_measured_fraction_theta_max 0.990
_diffrn_measurement_device 'CrystalLogic Kappa (4 circle)'
_diffrn_measurement_device_type 'Kappa Rigaku Saturn724+'
_diffrn_measurement_method 'omega rotation'
_diffrn_radiation_collimation '0.3 x 1.5 Double Pinhole'
_diffrn_radiation_monochromator Synchrotron
_diffrn_radiation_probe x-ray
_diffrn_radiation_type Synchrotron
_diffrn_radiation_wavelength 0.688900
_diffrn_reflns_av_R_equivalents 0.0843
_diffrn_reflns_Laue_measured_fraction_full 0.627
_diffrn_reflns_Laue_measured_fraction_max 0.990
_diffrn_reflns_limit_h_max 10
_diffrn_reflns_limit_h_min -10
_diffrn_reflns_limit_k_max 34
_diffrn_reflns_limit_k_min -34
_diffrn_reflns_limit_l_max 13
_diffrn_reflns_limit_l_min -13
_diffrn_reflns_number 10423
_diffrn_reflns_point_group_measured_fraction_full 0.622
_diffrn_reflns_point_group_measured_fraction_max 0.985
_diffrn_reflns_theta_full 25.000
_diffrn_reflns_theta_max 21.257
_diffrn_reflns_theta_min 1.544
_diffrn_source Synchrotron
_diffrn_source_type 'Undulator, I19, DLS, RAL'
_diffrn_standards_number 0
_exptl_absorpt_coefficient_mu 0.100
_exptl_absorpt_correction_T_max 1.0000
_exptl_absorpt_correction_T_min 0.6174
_exptl_absorpt_correction_type multi-scan
_exptl_absorpt_process_details
;
SADABS-2008/1 (Bruker,2008) was used for absorption correction.
wR2(int) was 0.1346 before and 0.0843 after correction.
The Ratio of minimum to maximum transmission is 0.6174.
The \l/2 correction factor is Not present.
;
_exptl_crystal_colour 'clear light colourless'
_exptl_crystal_colour_lustre clear
_exptl_crystal_colour_modifier light
_exptl_crystal_colour_primary colourless
_exptl_crystal_density_diffrn 1.315
_exptl_crystal_description plate
_exptl_crystal_F_000 1830
_exptl_crystal_size_max 0.05
_exptl_crystal_size_mid 0.05
_exptl_crystal_size_min 0.002
_refine_diff_density_max 0.263
_refine_diff_density_min -0.233
_refine_diff_density_rms 0.055
_refine_ls_abs_structure_details
;
 Flack x determined using 1973 quotients [(I+)-I(-)]/[(I+)+(I-)]
 (Parsons and Flack (2004), Acta Cryst. A60, s61).
;
_refine_ls_abs_structure_Flack 0.3(10)
_refine_ls_goodness_of_fit_ref 0.936
_refine_ls_hydrogen_treatment constr
_refine_ls_matrix_type full
_refine_ls_number_parameters 1139
_refine_ls_number_reflns 10423
_refine_ls_number_restraints 33
_refine_ls_restrained_S_all 0.934
_refine_ls_R_factor_all 0.1390
_refine_ls_R_factor_gt 0.0642
_refine_ls_shift/su_max 0.000
_refine_ls_shift/su_mean 0.000
_refine_ls_structure_factor_coef Fsqd
_refine_ls_weighting_details
;
 w=1/[\s^2^(Fo^2^)+(0.0501P)^2^]
 where P=(Fo^2^+2Fc^2^)/3
;
_refine_ls_weighting_scheme calc
_refine_ls_wR_factor_gt 0.1341
_refine_ls_wR_factor_ref 0.1558
_reflns_Friedel_coverage 0.947
_reflns_Friedel_fraction_full 0.616
_reflns_Friedel_fraction_max 0.980
_reflns_number_gt 5929
_reflns_number_total 10423
_reflns_threshold_expression 'I > 2\s(I)'
_cod_data_source_file cg400814a_si_002.cif
_cod_data_source_block doceEt2W
_cod_original_cell_volume 4330.2(17)
_cod_original_formula_sum 'C44 H58.50 N O16'
_cod_database_code 4510772
_diffrn_reflns_sigmai/neti 0.1850
_shelx_estimated_absorpt_t_max 1.000
_shelx_estimated_absorpt_t_min 0.995
_shelx_space_group_comment
;
The symmetry employed for this shelxl refinement is uniquely defined
by the following loop, which should always be used as a source of
symmetry information in preference to the above space-group names.
They are only intended as comments.
;
_shelxl_version_number 2012-4

loop_
_space_group_symop_operation_xyz
'x, y, z'
'-x, y+1/2, -z'

loop_
_atom_site_label
_atom_site_type_symbol
_atom_site_fract_x
_atom_site_fract_y
_atom_site_fract_z
_atom_site_U_iso_or_equiv
_atom_site_adp_type
_atom_site_occupancy
_atom_site_site_symmetry_order
_atom_site_calc_flag
_atom_site_refinement_flags
C1 C 1.2041(10) -0.0529(3) -0.4017(9) 0.048(3) Uani 1 1 d D
C2 C 1.1518(10) -0.0514(3) -0.5130(9) 0.050(3) Uani 1 1 d D
H2 H 1.2201 -0.0620 -0.5615 0.060 Uiso 1 1 calc R
C3 C 1.0988(9) -0.0094(3) -0.5574(9) 0.044(3) Uani 1 1 d D
H3 H 1.0931 0.0087 -0.4946 0.052 Uiso 1 1 calc R
C4 C 0.9614(9) -0.0120(3) -0.5980(9) 0.039(3) Uani 1 1 d D
C5 C 0.9134(10) 0.0189(4) -0.6785(8) 0.047(3) Uani 1 1 d D
H5 H 0.8265 0.0301 -0.6586 0.056 Uiso 1 1 calc RD
C6 C 1.0032(11) 0.0522(4) -0.7142(10) 0.061(4) Uani 1 1 d D
H6A H 0.9561 0.0784 -0.7108 0.073 Uiso 1 1 calc R
H6B H 1.0262 0.0473 -0.7883 0.073 Uiso 1 1 calc R
C7 C 1.1273(9) 0.0557(3) -0.6507(9) 0.047(3) Uani 1 1 d D
H7 H 1.1055 0.0674 -0.5807 0.057 Uiso 1 1 calc R
C8 C 1.1916(9) 0.0137(3) -0.6342(9) 0.045(3) Uani 1 1 d D
C9 C 1.3244(12) 0.0246(4) -0.5887(11) 0.052(3) Uani 1 1 d D
C10 C 1.3481(10) 0.0409(4) -0.4808(9) 0.051(3) Uani 1 1 d D
H10 H 1.2990 0.0670 -0.4761 0.061 Uiso 1 1 calc R
C11 C 1.2986(11) 0.0146(4) -0.3954(10) 0.051(3) Uani 1 1 d D
C12 C 1.2119(10) 0.0290(3) -0.3263(10) 0.042(3) Uani 1 1 d D
C13 C 1.1454(9) -0.0019(3) -0.2569(9) 0.044(3) Uani 1 1 d D
H13 H 1.2062 -0.0105 -0.1997 0.053 Uiso 1 1 calc R
C14 C 1.1062(9) -0.0381(3) -0.3199(8) 0.040(3) Uani 1 1 d D
H14A H 1.0236 -0.0317 -0.3563 0.047 Uiso 1 1 calc R
H14B H 1.0886 -0.0608 -0.2712 0.047 Uiso 1 1 calc R
C15 C 1.3351(10) -0.0304(3) -0.3913(9) 0.050(3) Uani 1 1 d D
C16 C 1.4283(10) -0.0440(4) -0.4779(10) 0.060(4) Uani 1 1 d D
H16G H 1.3905 -0.0374 -0.5464 0.090 Uiso 1 1 calc R
H16H H 1.4425 -0.0733 -0.4729 0.090 Uiso 1 1 calc R
H16I H 1.5115 -0.0298 -0.4698 0.090 Uiso 1 1 calc R
C17 C 1.4046(11) -0.0411(4) -0.2885(10) 0.064(4) Uani 1 1 d D
H17A H 1.4911 -0.0286 -0.2877 0.097 Uiso 1 1 calc R
H17B H 1.4132 -0.0706 -0.2827 0.097 Uiso 1 1 calc R
H17C H 1.3538 -0.0308 -0.2294 0.097 Uiso 1 1 calc R
C18 C 1.1737(12) 0.0721(3) -0.3133(10) 0.062(4) Uani 1 1 d D
H18A H 1.2416 0.0896 -0.3422 0.092 Uiso 1 1 calc R
H18B H 1.1626 0.0781 -0.2387 0.092 Uiso 1 1 calc R
H18C H 1.0917 0.0770 -0.3504 0.092 Uiso 1 1 calc R
C19 C 1.2115(12) -0.0095(4) -0.7332(9) 0.064(4) Uani 1 1 d D
H19A H 1.2613 -0.0342 -0.7183 0.097 Uiso 1 1 calc R
H19B H 1.2593 0.0074 -0.7832 0.097 Uiso 1 1 calc R
H19C H 1.1269 -0.0169 -0.7631 0.097 Uiso 1 1 calc R
C20 C 0.9313(10) -0.0442(4) -0.6807(8) 0.050(3) Uani 1 1 d D
H20A H 1.0076 -0.0610 -0.6994 0.059 Uiso 1 1 calc R
H20B H 0.8562 -0.0616 -0.6626 0.059 Uiso 1 1 calc R
C26 C 1.0633(13) -0.1157(4) -0.5569(11) 0.056(3) Uani 1 1 d D
C28 C 0.9543(13) -0.1428(4) -0.5425(11) 0.069(4) Uani 1 1 d D
C29 C 0.8388(15) -0.1285(5) -0.5100(14) 0.097(5) Uani 1 1 d D
H29 H 0.8283 -0.1005 -0.4947 0.117 Uiso 1 1 calc R
C30 C 0.7327(17) -0.1559(6) -0.4991(19) 0.148(9) Uani 1 1 d D
H30 H 0.6513 -0.1465 -0.4738 0.178 Uiso 1 1 calc R
C31 C 0.749(2) -0.1961(6) -0.5255(18) 0.137(8) Uani 1 1 d D
H31 H 0.6780 -0.2143 -0.5229 0.165 Uiso 1 1 calc R
C32 C 0.866(2) -0.2092(6) -0.5548(17) 0.125(7) Uani 1 1 d D
H32 H 0.8790 -0.2374 -0.5663 0.150 Uiso 1 1 calc R
C33 C 0.9677(16) -0.1837(4) -0.5684(13) 0.093(5) Uani 1 1 d D
H33 H 1.0476 -0.1935 -0.5956 0.112 Uiso 1 1 calc R
C35 C 0.8453(11) 0.0156(4) -0.4546(11) 0.057(4) Uani 1 1 d D
C37 C 0.7565(10) 0.0059(4) -0.3690(10) 0.058(4) Uani 1 1 d D
H37A H 0.7918 0.0165 -0.3031 0.087 Uiso 1 1 calc R
H37B H 0.7466 -0.0237 -0.3638 0.087 Uiso 1 1 calc R
H37C H 0.6715 0.0183 -0.3827 0.087 Uiso 1 1 calc R
C43 C 1.0346(11) 0.0282(3) -0.1152(9) 0.040(3) Uani 1 1 d D
C45 C 0.9000(9) 0.0346(3) -0.0714(8) 0.037(3) Uani 1 1 d D
H45 H 0.8490 0.0515 -0.1219 0.045 Uiso 1 1 calc R
C47 C 0.8302(9) -0.0062(3) -0.0579(8) 0.036(3) Uani 1 1 d D
H47 H 0.8263 -0.0201 -0.1275 0.043 Uiso 1 1 calc R
C48 C 0.6917(10) 0.0021(3) -0.0219(10) 0.045(3) Uani 1 1 d D
C49 C 0.6038(11) 0.0183(4) -0.0941(10) 0.064(4) Uani 1 1 d D
H49 H 0.6318 0.0235 -0.1635 0.077 Uiso 1 1 calc R
C50 C 0.4758(12) 0.0269(4) -0.0666(11) 0.061(4) Uani 1 1 d D
H50 H 0.4185 0.0392 -0.1155 0.073 Uiso 1 1 calc R
C51 C 0.4343(11) 0.0174(4) 0.0302(11) 0.060(4) Uani 1 1 d D
H51 H 0.3460 0.0215 0.0488 0.073 Uiso 1 1 calc R
C52 C 0.5201(11) 0.0019(4) 0.1014(10) 0.066(4) Uani 1 1 d D
H52 H 0.4904 -0.0039 0.1701 0.079 Uiso 1 1 calc R
C53 C 0.6487(10) -0.0057(4) 0.0774(10) 0.055(3) Uani 1 1 d D
H53 H 0.7065 -0.0161 0.1290 0.065 Uiso 1 1 calc R
C55 C 0.9710(11) -0.0627(4) -0.0223(11) 0.046(3) Uani 1 1 d D
C58 C 1.1413(13) -0.1098(4) 0.0337(11) 0.066(4) Uani 1 1 d D
C59 C 1.2067(16) -0.1144(4) 0.1372(11) 0.102(6) Uani 1 1 d D
H59A H 1.2611 -0.0905 0.1510 0.153 Uiso 1 1 calc R
H59B H 1.2611 -0.1388 0.1367 0.153 Uiso 1 1 calc R
H59C H 1.1410 -0.1168 0.1921 0.153 Uiso 1 1 calc R
C60 C 1.2347(13) -0.0964(4) -0.0507(13) 0.091(5) Uani 1 1 d D
H60A H 1.1871 -0.0923 -0.1164 0.137 Uiso 1 1 calc R
H60B H 1.3013 -0.1173 -0.0606 0.137 Uiso 1 1 calc R
H60C H 1.2763 -0.0709 -0.0298 0.137 Uiso 1 1 calc R
C61 C 1.0718(14) -0.1491(4) 0.0030(13) 0.095(5) Uani 1 1 d D
H61A H 1.0100 -0.1566 0.0579 0.143 Uiso 1 1 calc R
H61B H 1.1360 -0.1709 -0.0053 0.143 Uiso 1 1 calc R
H61C H 1.0251 -0.1451 -0.0631 0.143 Uiso 1 1 calc R
C101 C 0.7125(9) 0.2350(3) -0.2043(9) 0.046(3) Uani 1 1 d D
C102 C 0.6468(10) 0.2322(3) -0.0947(9) 0.039(3) Uani 1 1 d D
H102 H 0.7073 0.2439 -0.0412 0.047 Uiso 1 1 calc R
C103 C 0.6003(9) 0.1904(3) -0.0563(8) 0.041(3) Uani 1 1 d D
H103 H 0.5951 0.1727 -0.1198 0.050 Uiso 1 1 calc R
C104 C 0.4615(11) 0.1939(4) -0.0148(9) 0.050(3) Uani 1 1 d D
C105 C 0.4093(11) 0.1623(4) 0.0650(10) 0.054(3) Uani 1 1 d D
H105 H 0.3232 0.1511 0.0425 0.065 Uiso 1 1 calc RD
C106 C 0.4970(10) 0.1295(4) 0.1044(9) 0.055(3) Uani 1 1 d D
H10A H 0.4499 0.1033 0.1016 0.066 Uiso 1 1 calc R
H10B H 0.5188 0.1350 0.1785 0.066 Uiso 1 1 calc R
C107 C 0.6224(10) 0.1257(4) 0.0424(10) 0.055(3) Uani 1 1 d D
H107 H 0.5999 0.1138 -0.0273 0.067 Uiso 1 1 calc RD
C108 C 0.6877(10) 0.1677(3) 0.0228(9) 0.046(3) Uani 1 1 d D
C109 C 0.8229(12) 0.1557(3) -0.0161(9) 0.050(3) Uani 1 1 d D
C110 C 0.8476(9) 0.1399(3) -0.1233(9) 0.043(3) Uani 1 1 d D
H110 H 0.7970 0.1141 -0.1295 0.052 Uiso 1 1 calc R
C111 C 0.8016(10) 0.1664(3) -0.2086(9) 0.044(3) Uani 1 1 d D
C112 C 0.7193(10) 0.1532(3) -0.2813(8) 0.042(3) Uani 1 1 d D
C113 C 0.6593(9) 0.1840(3) -0.3509(9) 0.043(3) Uani 1 1 d D
H113 H 0.7214 0.1912 -0.4080 0.052 Uiso 1 1 calc R
C114 C 0.6208(10) 0.2221(3) -0.2923(9) 0.047(3) Uani 1 1 d D
H11A H 0.5332 0.2178 -0.2623 0.056 Uiso 1 1 calc R
H11B H 0.6141 0.2446 -0.3432 0.056 Uiso 1 1 calc R
C115 C 0.8427(9) 0.2109(3) -0.2074(9) 0.045(3) Uani 1 1 d D
C116 C 0.9325(10) 0.2249(4) -0.1190(9) 0.055(3) Uani 1 1 d D
H11C H 0.9634 0.2525 -0.1337 0.083 Uiso 1 1 calc R
H11D H 1.0070 0.2064 -0.1139 0.083 Uiso 1 1 calc R
H11E H 0.8848 0.2248 -0.0528 0.083 Uiso 1 1 calc R
C117 C 0.9173(9) 0.2217(4) -0.3070(9) 0.050(3) Uani 1 1 d D
H11F H 0.8555 0.2269 -0.3640 0.075 Uiso 1 1 calc R
H11G H 0.9742 0.1990 -0.3262 0.075 Uiso 1 1 calc R
H11H H 0.9699 0.2460 -0.2946 0.075 Uiso 1 1 calc R
C118 C 0.6805(11) 0.1104(3) -0.2966(9) 0.056(3) Uani 1 1 d D
H11I H 0.7491 0.0926 -0.2698 0.084 Uiso 1 1 calc R
H11J H 0.6671 0.1052 -0.3714 0.084 Uiso 1 1 calc R
H11K H 0.5996 0.1052 -0.2587 0.084 Uiso 1 1 calc R
C119 C 0.7091(11) 0.1912(4) 0.1262(10) 0.063(4) Uani 1 1 d D
H11L H 0.7626 0.2153 0.1128 0.095 Uiso 1 1 calc R
H11M H 0.7534 0.1736 0.1769 0.095 Uiso 1 1 calc R
H11N H 0.6249 0.1996 0.1545 0.095 Uiso 1 1 calc R
C120 C 0.4229(11) 0.2258(4) 0.0661(9) 0.050(3) Uani 1 1 d D
H12A H 0.4956 0.2437 0.0873 0.060 Uiso 1 1 calc R
H12B H 0.3460 0.2420 0.0452 0.060 Uiso 1 1 calc R
C126 C 0.5416(12) 0.2958(4) -0.0612(11) 0.056(3) Uani 1 1 d D
C128 C 0.4313(8) 0.3199(3) -0.0866(8) 0.075(4) Uani 1 1 d GD
C133 C 0.4187(11) 0.3572(3) -0.0369(9) 0.103(6) Uani 1 1 d GD
H133 H 0.4802 0.3652 0.0148 0.124 Uiso 1 1 calc R
C132 C 0.3163(13) 0.3829(3) -0.0630(11) 0.148(10) Uani 1 1 d GD
H132 H 0.3077 0.4084 -0.0290 0.177 Uiso 1 1 calc R
C131 C 0.2264(11) 0.3711(4) -0.1386(11) 0.128(8) Uani 1 1 d GD
H131 H 0.1563 0.3887 -0.1564 0.153 Uiso 1 1 calc R
C130 C 0.2389(10) 0.3338(4) -0.1882(9) 0.153(9) Uani 1 1 d GD
H130 H 0.1775 0.3258 -0.2399 0.184 Uiso 1 1 calc R
C129 C 0.3414(10) 0.3082(3) -0.1622(8) 0.104(6) Uani 1 1 d GD
H129 H 0.3500 0.2827 -0.1961 0.124 Uiso 1 1 calc R
C135 C 0.3461(11) 0.1657(4) -0.1595(10) 0.057(3) Uani 1 1 d D
C137 C 0.2583(11) 0.1746(4) -0.2479(10) 0.064(4) Uani 1 1 d D
H13A H 0.3020 0.1680 -0.3138 0.097 Uiso 1 1 calc R
H13B H 0.2356 0.2035 -0.2473 0.097 Uiso 1 1 calc R
H13C H 0.1791 0.1583 -0.2415 0.097 Uiso 1 1 calc R
C143 C 0.5441(12) 0.1546(3) -0.4974(9) 0.039(3) Uani 1 1 d D
C145 C 0.4109(9) 0.1478(3) -0.5353(8) 0.037(3) Uani 1 1 d D
H145 H 0.3610 0.1325 -0.4812 0.044 Uiso 1 1 calc R
C147 C 0.3421(10) 0.1881(4) -0.5577(10) 0.052(3) Uani 1 1 d D
H147 H 0.3410 0.2037 -0.4907 0.062 Uiso 1 1 calc R
C148 C 0.1991(10) 0.1810(3) -0.5901(10) 0.045(3) Uani 1 1 d D
C149 C 0.1153(11) 0.1635(4) -0.5179(10) 0.055(3) Uani 1 1 d D
H149 H 0.1467 0.1568 -0.4501 0.066 Uiso 1 1 calc R
C150 C -0.0115(10) 0.1559(4) -0.5430(11) 0.059(4) Uani 1 1 d D
H150 H -0.0677 0.1437 -0.4933 0.070 Uiso 1 1 calc R
C151 C -0.0555(13) 0.1658(5) -0.6378(12) 0.073(4) Uani 1 1 d D
H151 H -0.1436 0.1607 -0.6560 0.088 Uiso 1 1 calc R
C152 C 0.0247(12) 0.1830(5) -0.7074(12) 0.082(5) Uani 1 1 d D
H152 H -0.0094 0.1901 -0.7741 0.099 Uiso 1 1 calc R
C153 C 0.1538(12) 0.1909(5) -0.6873(11) 0.075(4) Uani 1 1 d D
H153 H 0.2087 0.2027 -0.7386 0.090 Uiso 1 1 calc R
C155 C 0.4946(12) 0.2403(4) -0.6001(12) 0.054(3) Uani 1 1 d D
C158 C 0.6550(14) 0.2881(4) -0.6650(13) 0.074(4) Uani 1 1 d D
C159 C 0.714(2) 0.2954(6) -0.7663(14) 0.155(10) Uani 1 1 d D
H15A H 0.7829 0.2756 -0.7783 0.233 Uiso 1 1 calc R
H15B H 0.7501 0.3229 -0.7680 0.233 Uiso 1 1 calc R
H15C H 0.6472 0.2928 -0.8212 0.233 Uiso 1 1 calc R
C160 C 0.7585(15) 0.2787(6) -0.5888(15) 0.131(7) Uani 1 1 d D
H16A H 0.7206 0.2758 -0.5189 0.196 Uiso 1 1 calc R
H16B H 0.8225 0.3007 -0.5881 0.196 Uiso 1 1 calc R
H16C H 0.8013 0.2532 -0.6086 0.196 Uiso 1 1 calc R
C161 C 0.5746(17) 0.3240(5) -0.6311(18) 0.140(8) Uani 1 1 d D
H16D H 0.5450 0.3390 -0.6930 0.209 Uiso 1 1 calc R
H16E H 0.6274 0.3419 -0.5868 0.209 Uiso 1 1 calc R
H16F H 0.4990 0.3145 -0.5916 0.209 Uiso 1 1 calc R
C914 C 0.928(2) -0.1703(7) -0.264(2) 0.069(8) Uani 0.5 1 d PD
H91F H 0.9234 -0.1839 -0.3333 0.083 Uiso 0.5 1 calc PR
H91G H 0.9761 -0.1889 -0.2167 0.083 Uiso 0.5 1 calc PR
C915 C 0.802(2) -0.1665(9) -0.227(2) 0.080(9) Uani 0.5 1 d PD
H91H H 0.7455 -0.1563 -0.2825 0.120 Uiso 0.5 1 calc PR
H91I H 0.8016 -0.1474 -0.1678 0.120 Uiso 0.5 1 calc PR
H91J H 0.7711 -0.1930 -0.2030 0.120 Uiso 0.5 1 calc PR
N54 N 0.9040(8) -0.0308(3) 0.0120(7) 0.043(2) Uani 1 1 d D
H54 H 0.9054 -0.0249 0.0791 0.052 Uiso 1 1 calc RD
N154 N 0.4145(9) 0.2114(3) -0.6312(8) 0.052(3) Uani 1 1 d D
H154 H 0.4056 0.2064 -0.6985 0.062 Uiso 1 1 calc RD
O21 O 0.9004(7) -0.0130(3) -0.7588(6) 0.055(2) Uani 1 1 d D
O22 O 1.2272(7) -0.0954(2) -0.3808(7) 0.059(2) Uani 1 1 d D
H22 H 1.3056 -0.1009 -0.3921 0.088 Uiso 1 1 calc R
O23 O 1.2128(8) 0.0831(3) -0.7031(7) 0.066(2) Uani 1 1 d D
H23 H 1.1935 0.0840 -0.7670 0.098 Uiso 1 1 calc RD
O24 O 1.4189(8) 0.0254(3) -0.6471(7) 0.065(2) Uani 1 1 d D
O25 O 1.0418(6) -0.0790(2) -0.5149(6) 0.048(2) Uani 1 1 d D
O27 O 1.1622(9) -0.1243(3) -0.6025(7) 0.070(3) Uani 1 1 d D
O34 O 0.8715(6) -0.0176(2) -0.5141(6) 0.049(2) Uani 1 1 d D
O36 O 0.8910(7) 0.0487(3) -0.4722(7) 0.061(2) Uani 1 1 d D
O38 O 1.4810(7) 0.0507(3) -0.4639(7) 0.066(2) Uani 1 1 d D
H38 H 1.5270 0.0383 -0.5078 0.098 Uiso 1 1 calc RD
O42 O 1.0266(6) 0.0148(2) -0.2112(6) 0.0413(19) Uani 1 1 d D
O44 O 1.1321(7) 0.0337(2) -0.0671(6) 0.051(2) Uani 1 1 d D
O46 O 0.9132(7) 0.0560(2) 0.0212(6) 0.050(2) Uani 1 1 d D
H46 H 0.8438 0.0685 0.0339 0.075 Uiso 1 1 calc RD
O56 O 0.9616(8) -0.0761(3) -0.1087(7) 0.059(2) Uani 1 1 d D
O57 O 1.0440(7) -0.0777(2) 0.0558(6) 0.058(2) Uani 1 1 d D
O121 O 0.3940(7) 0.1948(3) 0.1416(6) 0.056(2) Uani 1 1 d D
O122 O 0.7472(7) 0.2765(2) -0.2155(6) 0.055(2) Uani 1 1 d D
H122 H 0.7182 0.2853 -0.2727 0.083 Uiso 1 1 calc RD
O123 O 0.7057(8) 0.0987(3) 0.0929(7) 0.071(3) Uani 1 1 d D
H123 H 0.6679 0.0887 0.1449 0.107 Uiso 1 1 calc RD
O124 O 0.9150(7) 0.1543(2) 0.0458(6) 0.059(2) Uani 1 1 d D
O125 O 0.5370(6) 0.2589(2) -0.1061(6) 0.0455(19) Uani 1 1 d D
O127 O 0.6252(9) 0.3064(3) -0.0032(8) 0.072(3) Uani 1 1 d D
O134 O 0.3716(7) 0.1977(2) -0.1024(6) 0.048(2) Uani 1 1 d D
O136 O 0.3944(8) 0.1323(3) -0.1426(7) 0.063(2) Uani 1 1 d D
O138 O 0.9788(7) 0.1293(3) -0.1368(6) 0.057(2) Uani 1 1 d D
H138 H 1.0206 0.1348 -0.0820 0.086 Uiso 1 1 calc RD
O142 O 0.5383(6) 0.1685(2) -0.3970(6) 0.0415(19) Uani 1 1 d D
O144 O 0.6406(7) 0.1491(3) -0.5431(7) 0.056(2) Uani 1 1 d D
O146 O 0.4202(7) 0.1241(2) -0.6266(6) 0.050(2) Uani 1 1 d D
H146 H 0.4569 0.1376 -0.6737 0.075 Uiso 1 1 calc R
O156 O 0.5047(8) 0.2515(3) -0.5121(7) 0.068(3) Uani 1 1 d D
O157 O 0.5635(9) 0.2548(3) -0.6780(7) 0.073(3) Uani 1 1 d D
O900 O 1.1466(7) 0.1012(3) 0.0934(8) 0.074(3) Uani 1 1 d GD
H90C H 1.2255 0.0946 0.0763 0.111 Uiso 1 1 d G
H90D H 1.0918 0.0855 0.0610 0.111 Uiso 1 1 d GD
O901 O 0.6478(9) 0.0804(3) -0.7047(7) 0.078(3) Uani 1 1 d GD
H90A H 0.6280 0.1059 -0.7132 0.117 Uiso 1 1 d GD
H90B H 0.6514 0.0749 -0.6382 0.117 Uiso 1 1 d G
O913 O 1.0071(13) -0.1338(4) -0.2769(10) 0.126(4) Uani 1 1 d D
H913 H 0.9754 -0.1194 -0.3247 0.189 Uiso 1 1 calc RD
C911 C 0.517(2) 0.3595(7) -0.360(3) 0.123(14) Uani 0.5 1 d PDU
H91A H 0.4334 0.3444 -0.3602 0.147 Uiso 0.5 1 calc PR
H91B H 0.5345 0.3668 -0.4339 0.147 Uiso 0.5 1 calc PR
C912 C 0.494(4) 0.3969(9) -0.305(3) 0.115(12) Uani 0.5 1 d PDU
H91C H 0.4207 0.4113 -0.3371 0.173 Uiso 0.5 1 calc PR
H91D H 0.5721 0.4139 -0.3085 0.173 Uiso 0.5 1 calc PR
H91E H 0.4741 0.3909 -0.2316 0.173 Uiso 0.5 1 calc PR
O910 O 0.6142(12) 0.3320(4) -0.3289(10) 0.131(4) Uani 1 1 d DU
H910 H 0.6549 0.3239 -0.3817 0.197 Uiso 1 1 calc R

loop_
_atom_site_aniso_label
_atom_site_aniso_U_11
_atom_site_aniso_U_22
_atom_site_aniso_U_33
_atom_site_aniso_U_23
_atom_site_aniso_U_13
_atom_site_aniso_U_12
C1 0.039(7) 0.047(8) 0.057(9) -0.009(6) -0.005(6) 0.003(5)
C2 0.045(7) 0.045(7) 0.061(9) -0.005(6) 0.001(6) -0.001(6)
C3 0.045(6) 0.037(7) 0.049(8) -0.004(6) -0.007(6) -0.003(6)
C4 0.023(5) 0.048(7) 0.046(8) 0.000(6) -0.008(6) -0.005(5)
C5 0.039(6) 0.061(8) 0.041(8) -0.006(7) 0.008(6) -0.002(6)
C6 0.054(8) 0.056(8) 0.072(10) 0.016(7) -0.009(7) -0.009(6)
C7 0.034(6) 0.050(8) 0.058(8) 0.011(6) 0.003(6) -0.008(6)
C8 0.037(6) 0.044(7) 0.053(8) 0.002(6) -0.007(6) -0.008(5)
C9 0.044(7) 0.046(8) 0.068(10) 0.009(7) 0.000(7) -0.008(6)
C10 0.037(7) 0.058(8) 0.058(9) -0.006(7) 0.007(6) -0.008(6)
C11 0.041(7) 0.041(8) 0.072(10) 0.004(7) -0.001(7) -0.008(6)
C12 0.029(6) 0.035(7) 0.063(9) -0.007(6) -0.001(6) -0.006(5)
C13 0.032(6) 0.046(7) 0.055(8) -0.003(6) -0.002(6) 0.006(5)
C14 0.039(6) 0.047(7) 0.032(7) 0.013(6) 0.002(6) 0.000(5)
C15 0.046(7) 0.048(8) 0.057(9) -0.008(6) 0.010(7) 0.015(6)
C16 0.043(7) 0.054(8) 0.084(10) -0.003(7) 0.003(7) 0.012(6)
C17 0.050(7) 0.062(8) 0.082(10) 0.000(7) -0.001(7) 0.011(6)
C18 0.076(8) 0.038(7) 0.071(10) 0.005(6) 0.010(8) -0.009(6)
C19 0.076(8) 0.070(9) 0.047(9) -0.010(7) 0.003(7) -0.012(7)
C20 0.043(7) 0.052(8) 0.054(8) 0.007(7) -0.004(6) -0.005(6)
C26 0.046(8) 0.054(9) 0.068(10) 0.001(7) -0.006(8) -0.004(7)
C28 0.060(9) 0.061(10) 0.085(11) -0.002(8) 0.020(8) 0.003(8)
C29 0.097(12) 0.054(9) 0.141(16) -0.003(9) 0.042(11) -0.005(9)
C30 0.096(12) 0.104(15) 0.25(3) -0.051(16) 0.074(14) -0.061(12)
C31 0.134(18) 0.082(14) 0.20(2) -0.032(15) 0.034(16) -0.036(13)
C32 0.109(14) 0.072(12) 0.19(2) -0.016(12) 0.039(15) -0.017(12)
C33 0.097(11) 0.053(10) 0.130(15) -0.039(9) 0.013(10) -0.013(9)
C35 0.044(7) 0.045(9) 0.081(11) -0.006(8) 0.004(7) -0.001(7)
C37 0.038(6) 0.063(9) 0.073(10) 0.001(7) 0.013(7) -0.001(6)
C43 0.049(8) 0.041(7) 0.029(8) -0.010(6) -0.006(7) -0.001(6)
C45 0.039(6) 0.038(7) 0.034(7) 0.000(6) 0.002(6) 0.002(5)
C47 0.036(6) 0.030(6) 0.042(7) -0.006(5) -0.001(6) -0.002(5)
C48 0.049(7) 0.041(7) 0.045(9) 0.000(6) -0.008(7) -0.006(5)
C49 0.047(8) 0.084(10) 0.061(9) -0.005(8) -0.006(7) 0.013(7)
C50 0.052(8) 0.080(10) 0.050(10) 0.004(7) -0.010(7) 0.006(7)
C51 0.040(7) 0.077(9) 0.065(10) 0.000(8) -0.003(8) 0.004(7)
C52 0.041(7) 0.103(11) 0.053(9) 0.001(8) 0.005(7) -0.005(7)
C53 0.042(7) 0.087(10) 0.035(9) -0.007(7) 0.002(6) -0.002(6)
C55 0.046(7) 0.047(8) 0.046(9) 0.010(7) 0.005(7) 0.002(6)
C58 0.080(9) 0.045(8) 0.074(11) 0.003(7) 0.004(9) 0.029(7)
C59 0.148(14) 0.088(11) 0.071(10) -0.024(9) -0.055(10) 0.076(11)
C60 0.062(8) 0.074(11) 0.138(16) -0.002(10) 0.027(10) 0.029(8)
C61 0.106(12) 0.065(10) 0.115(14) -0.002(9) 0.000(11) 0.021(9)
C101 0.038(6) 0.038(7) 0.061(9) 0.002(6) -0.011(6) -0.009(5)
C102 0.039(6) 0.038(7) 0.041(8) -0.012(5) 0.000(6) 0.001(5)
C103 0.042(7) 0.059(8) 0.023(7) -0.007(6) 0.003(5) -0.004(6)
C104 0.049(7) 0.048(8) 0.053(9) 0.000(7) 0.001(7) -0.002(6)
C105 0.051(7) 0.042(7) 0.069(9) -0.007(7) 0.003(7) 0.000(6)
C106 0.048(7) 0.050(8) 0.068(9) 0.014(7) -0.003(7) 0.003(6)
C107 0.049(7) 0.044(8) 0.074(10) 0.017(7) -0.002(7) 0.010(6)
C108 0.036(6) 0.041(7) 0.060(9) 0.004(6) 0.011(6) 0.017(5)
C109 0.070(8) 0.048(8) 0.030(7) 0.002(6) -0.014(7) -0.013(6)
C110 0.032(6) 0.040(7) 0.057(9) -0.002(6) -0.001(6) 0.009(5)
C111 0.049(7) 0.035(7) 0.049(8) 0.011(6) 0.005(6) 0.004(6)
C112 0.047(7) 0.049(7) 0.029(7) -0.003(6) 0.001(6) 0.000(6)
C113 0.026(6) 0.046(7) 0.058(8) -0.002(6) -0.003(6) -0.006(5)
C114 0.043(6) 0.053(8) 0.045(8) 0.007(6) 0.004(6) -0.003(6)
C115 0.029(6) 0.050(8) 0.055(8) 0.015(6) 0.003(6) -0.007(5)
C116 0.044(6) 0.056(8) 0.065(9) -0.003(6) -0.007(6) -0.007(6)
C117 0.034(6) 0.060(8) 0.057(9) 0.005(6) -0.006(6) -0.011(6)
C118 0.059(7) 0.042(8) 0.067(9) 0.010(6) -0.012(7) -0.003(6)
C119 0.061(8) 0.057(8) 0.071(10) -0.003(7) -0.006(7) 0.018(7)
C120 0.051(7) 0.050(8) 0.049(8) -0.005(7) -0.007(6) 0.003(6)
C126 0.052(8) 0.054(9) 0.061(10) -0.008(7) 0.016(7) 0.002(7)
C128 0.085(10) 0.059(10) 0.080(12) -0.002(8) 0.007(9) 0.014(8)
C133 0.105(12) 0.041(9) 0.165(17) -0.002(10) 0.044(12) 0.011(9)
C132 0.090(13) 0.078(13) 0.28(3) 0.000(16) 0.057(16) 0.037(12)
C131 0.127(16) 0.096(15) 0.161(19) 0.024(13) 0.042(14) 0.085(13)
C130 0.143(16) 0.21(2) 0.106(16) 0.008(15) -0.011(13) 0.121(17)
C129 0.112(12) 0.117(14) 0.082(12) 0.009(10) -0.013(10) 0.085(11)
C135 0.058(8) 0.041(8) 0.073(10) -0.003(8) -0.005(7) -0.002(7)
C137 0.066(8) 0.061(9) 0.066(9) 0.001(6) -0.021(7) 0.005(7)
C143 0.047(8) 0.038(7) 0.031(8) 0.003(6) -0.012(7) 0.004(6)
C145 0.030(6) 0.048(7) 0.032(7) -0.012(6) -0.005(5) -0.003(5)
C147 0.054(7) 0.039(7) 0.062(9) -0.012(6) -0.001(7) 0.007(6)
C148 0.029(6) 0.047(7) 0.059(9) -0.008(6) -0.001(7) 0.002(5)
C149 0.060(8) 0.059(8) 0.045(8) 0.001(7) -0.005(7) -0.007(7)
C150 0.027(7) 0.084(10) 0.064(10) 0.010(7) 0.001(7) -0.004(6)
C151 0.040(8) 0.111(12) 0.068(11) -0.018(9) 0.004(8) 0.003(8)
C152 0.036(8) 0.143(15) 0.067(11) 0.007(10) -0.007(8) 0.001(8)
C153 0.049(9) 0.111(12) 0.065(10) 0.000(9) 0.000(8) 0.008(8)
C155 0.049(8) 0.060(9) 0.055(11) 0.005(8) -0.004(8) -0.018(7)
C158 0.073(9) 0.067(10) 0.081(12) 0.007(8) -0.001(9) -0.020(8)
C159 0.22(2) 0.159(19) 0.084(15) -0.025(13) 0.034(15) -0.146(18)
C160 0.093(12) 0.151(18) 0.149(18) 0.048(14) -0.020(12) -0.058(12)
C161 0.106(13) 0.070(12) 0.24(3) -0.013(14) 0.033(15) -0.055(11)
C914 0.063(18) 0.050(17) 0.10(2) -0.010(14) 0.027(16) -0.045(14)
C915 0.066(19) 0.11(3) 0.07(2) 0.000(16) -0.025(16) -0.040(17)
N54 0.043(5) 0.052(6) 0.034(6) -0.007(5) 0.010(5) 0.009(5)
N154 0.059(6) 0.045(6) 0.052(7) 0.003(5) -0.006(5) -0.016(5)
O21 0.057(5) 0.054(5) 0.053(6) 0.000(4) -0.007(4) -0.002(4)
O22 0.057(5) 0.045(5) 0.075(6) -0.005(4) -0.007(5) 0.026(4)
O23 0.062(5) 0.062(6) 0.073(6) 0.014(5) -0.009(5) -0.019(4)
O24 0.050(5) 0.073(6) 0.071(7) -0.002(5) 0.006(5) -0.003(4)
O25 0.047(4) 0.031(5) 0.065(6) 0.000(4) 0.006(4) -0.007(4)
O27 0.074(6) 0.050(6) 0.086(8) -0.018(5) 0.011(6) -0.002(5)
O34 0.037(4) 0.052(5) 0.059(6) -0.005(4) 0.013(4) 0.001(4)
O36 0.056(5) 0.051(6) 0.076(7) -0.009(5) 0.008(5) 0.007(5)
O38 0.044(5) 0.075(6) 0.077(7) -0.003(5) -0.014(4) -0.014(4)
O42 0.027(4) 0.046(5) 0.052(6) -0.001(4) 0.002(4) -0.001(3)
O44 0.044(5) 0.060(5) 0.050(5) -0.005(4) 0.002(4) 0.005(4)
O46 0.054(5) 0.038(5) 0.058(6) -0.004(4) 0.003(4) -0.002(4)
O56 0.071(6) 0.053(5) 0.052(6) -0.004(5) -0.008(5) 0.021(4)
O57 0.076(5) 0.050(5) 0.049(6) 0.001(4) 0.001(5) 0.021(4)
O121 0.059(5) 0.064(6) 0.044(5) -0.002(5) 0.008(4) 0.004(4)
O122 0.061(5) 0.038(5) 0.067(6) 0.008(4) 0.001(5) -0.010(4)
O123 0.070(6) 0.061(6) 0.083(8) 0.016(5) 0.013(5) 0.014(5)
O124 0.061(5) 0.054(5) 0.061(6) -0.010(4) -0.013(5) 0.004(4)
O125 0.034(4) 0.038(5) 0.064(5) -0.010(4) -0.004(4) 0.006(3)
O127 0.076(6) 0.050(6) 0.090(8) -0.024(5) 0.009(6) -0.008(5)
O134 0.047(4) 0.046(5) 0.052(5) -0.005(4) -0.002(4) -0.002(4)
O136 0.064(5) 0.056(6) 0.070(6) -0.019(5) -0.001(5) -0.010(5)
O138 0.046(5) 0.068(6) 0.059(6) -0.005(5) 0.003(4) 0.013(4)
O142 0.038(4) 0.044(5) 0.043(5) 0.003(4) -0.001(4) 0.000(3)
O144 0.035(5) 0.074(6) 0.058(6) -0.012(4) 0.004(5) 0.001(4)
O146 0.046(5) 0.053(5) 0.051(6) 0.001(4) 0.007(4) -0.004(4)
O156 0.084(6) 0.076(6) 0.046(6) -0.002(5) -0.006(5) -0.025(5)
O157 0.101(7) 0.055(6) 0.064(6) -0.004(5) 0.001(6) -0.041(5)
O900 0.051(5) 0.076(6) 0.096(7) 0.016(5) -0.012(5) -0.025(5)
O901 0.072(6) 0.079(7) 0.082(7) 0.011(5) 0.011(6) 0.030(5)
O913 0.145(10) 0.105(10) 0.129(12) 0.018(8) -0.013(8) 0.002(8)
C911 0.10(2) 0.09(3) 0.18(3) 0.07(3) -0.08(2) -0.02(2)
C912 0.14(3) 0.09(3) 0.12(3) 0.04(2) 0.03(2) -0.01(2)
O910 0.135(10) 0.122(11) 0.138(12) 0.053(9) 0.013(9) 0.005(8)

loop_
_atom_type_symbol
_atom_type_description
_atom_type_scat_dispersion_real
_atom_type_scat_dispersion_imag
_atom_type_scat_source
C C 0.0032 0.0015 'International Tables Vol C Tables 4.2.6.8 and 6.1.1.4'
H H 0.0000 0.0000 'International Tables Vol C Tables 4.2.6.8 and 6.1.1.4'
N N 0.0060 0.0030 'International Tables Vol C Tables 4.2.6.8 and 6.1.1.4'
O O 0.0108 0.0057 'International Tables Vol C Tables 4.2.6.8 and 6.1.1.4'

loop_
_geom_angle_atom_site_label_1
_geom_angle_atom_site_label_2
_geom_angle_atom_site_label_3
_geom_angle
C2 C1 C14 113.4(9)
C2 C1 C15 111.8(10)
C14 C1 C15 111.5(9)
O22 C1 C2 105.1(8)
O22 C1 C14 106.8(9)
O22 C1 C15 107.8(8)
C1 C2 C3 118.7(9)
O25 C2 C1 105.6(9)
O25 C2 C3 105.8(8)
C4 C3 C2 113.2(8)
C4 C3 C8 112.6(9)
C8 C3 C2 115.9(9)
C3 C4 C5 119.6(9)
C3 C4 C20 117.7(9)
C5 C4 C20 86.2(8)
O34 C4 C3 110.9(9)
O34 C4 C5 112.5(8)
O34 C4 C20 107.4(8)
C6 C5 C4 119.5(9)
O21 C5 C4 91.2(8)
O21 C5 C6 111.2(9)
C5 C6 C7 114.2(9)
C6 C7 C8 111.3(9)
O23 C7 C6 108.5(9)
O23 C7 C8 111.4(9)
C7 C8 C3 105.0(8)
C9 C8 C3 115.0(9)
C9 C8 C7 102.9(8)
C19 C8 C3 111.6(9)
C19 C8 C7 113.7(10)
C19 C8 C9 108.5(10)
C10 C9 C8 125.3(11)
O24 C9 C8 118.9(11)
O24 C9 C10 115.2(10)
C11 C10 C9 114.5(10)
O38 C10 C9 112.0(9)
O38 C10 C11 110.7(9)
C10 C11 C15 120.3(11)
C12 C11 C10 120.6(10)
C12 C11 C15 118.8(11)
C11 C12 C13 116.7(10)
C11 C12 C18 126.1(11)
C18 C12 C13 117.2(10)
C14 C13 C12 110.0(9)
O42 C13 C12 111.0(9)
O42 C13 C14 107.0(8)
C13 C14 C1 116.3(9)
C11 C15 C1 104.3(8)
C11 C15 C16 114.2(10)
C11 C15 C17 111.4(10)
C16 C15 C1 110.3(9)
C16 C15 C17 105.2(9)
C17 C15 C1 111.6(10)
O21 C20 C4 91.5(8)
O25 C26 C28 112.2(12)
O27 C26 C28 124.9(13)
O27 C26 O25 123.0(11)
C29 C28 C26 120.6(13)
C29 C28 C33 120.1(14)
C33 C28 C26 119.3(13)
C28 C29 C30 119.1(15)
C31 C30 C29 119.2(17)
C32 C31 C30 119.6(18)
C31 C32 C33 122.1(18)
C32 C33 C28 119.6(15)
O34 C35 C37 111.6(11)
O36 C35 C37 125.5(12)
O36 C35 O34 122.9(12)
O42 C43 C45 109.9(9)
O44 C43 C45 124.1(10)
O44 C43 O42 126.0(10)
C43 C45 C47 110.5(8)
O46 C45 C43 107.5(8)
O46 C45 C47 113.3(9)
C48 C47 C45 108.4(8)
N54 C47 C45 108.7(8)
N54 C47 C48 114.2(9)
C49 C48 C47 118.3(11)
C53 C48 C47 123.5(10)
C53 C48 C49 118.3(11)
C50 C49 C48 121.5(12)
C51 C50 C49 119.2(11)
C50 C51 C52 119.5(11)
C51 C52 C53 122.4(12)
C48 C53 C52 119.0(11)
N54 C55 O57 109.6(11)
O56 C55 N54 123.8(11)
O56 C55 O57 126.6(11)
C59 C58 C60 112.1(13)
C59 C58 C61 110.5(12)
C60 C58 C61 111.2(12)
O57 C58 C59 101.9(10)
O57 C58 C60 111.0(10)
O57 C58 C61 109.7(11)
C114 C101 C102 112.2(8)
C114 C101 C115 111.6(9)
C115 C101 C102 111.6(8)
O122 C101 C102 104.9(9)
O122 C101 C114 110.5(9)
O122 C101 C115 105.7(8)
C103 C102 C101 118.3(8)
O125 C102 C101 102.4(8)
O125 C102 C103 109.5(8)
C102 C103 C108 117.5(8)
C104 C103 C102 109.5(9)
C104 C103 C108 110.6(9)
C103 C104 C105 120.1(9)
C120 C104 C103 122.2(10)
C120 C104 C105 85.8(9)
O134 C104 C103 109.3(9)
O134 C104 C105 110.0(8)
O134 C104 C120 107.2(9)
C106 C105 C104 119.7(9)
O121 C105 C104 89.2(8)
O121 C105 C106 111.8(10)
C105 C106 C107 113.4(9)
C106 C107 C108 112.1(9)
O123 C107 C106 109.5(9)
O123 C107 C108 112.0(9)
C103 C108 C107 106.5(8)
C103 C108 C119 113.5(9)
C109 C108 C103 116.1(9)
C109 C108 C107 102.4(8)
C109 C108 C119 106.2(9)
C119 C108 C107 111.6(10)
C110 C109 C108 123.2(9)
O124 C109 C108 119.9(10)
O124 C109 C110 116.4(10)
C111 C110 C109 114.8(9)
O138 C110 C109 111.6(9)
O138 C110 C111 111.3(9)
C110 C111 C115 118.2(9)
C112 C111 C110 121.8(10)
C112 C111 C115 119.8(9)
C111 C112 C113 117.4(10)
C111 C112 C118 125.1(10)
C118 C112 C113 117.5(9)
C112 C113 C114 112.2(10)
O142 C113 C112 110.6(9)
O142 C113 C114 105.4(8)
C113 C114 C101 115.7(9)
C111 C115 C101 104.6(8)
C111 C115 C116 117.6(9)
C111 C115 C117 110.7(10)
C116 C115 C101 110.2(9)
C116 C115 C117 104.0(8)
C117 C115 C101 109.7(9)
O121 C120 C104 91.2(9)
O125 C126 C128 112.4(11)
O127 C126 C128 123.7(12)
O127 C126 O125 123.9(11)
C133 C128 C126 117.8(9)
C133 C128 C129 120.0
C129 C128 C126 122.2(9)
C132 C133 C128 120.0
C133 C132 C131 120.0
C132 C131 C130 120.0
C131 C130 C129 120.0
C130 C129 C128 120.0
O134 C135 C137 112.8(11)
O136 C135 C137 124.2(12)
O136 C135 O134 122.9(11)
O142 C143 C145 108.6(10)
O144 C143 C145 127.2(11)
O144 C143 O142 124.3(10)
C143 C145 C147 111.1(9)
O146 C145 C143 107.0(9)
O146 C145 C147 111.0(8)
C145 C147 C148 111.0(9)
N154 C147 C145 110.3(9)
N154 C147 C148 113.8(10)
C149 C148 C147 118.5(11)
C153 C148 C147 122.0(12)
C153 C148 C149 119.5(10)
C150 C149 C148 121.0(11)
C151 C150 C149 119.3(12)
C150 C151 C152 119.9(12)
C151 C152 C153 123.5(13)
C148 C153 C152 116.7(13)
O156 C155 N154 124.2(13)
O156 C155 O157 123.9(12)
O157 C155 N154 111.9(12)
C159 C158 C160 108.9(14)
C159 C158 C161 110.8(16)
C159 C158 O157 107.1(12)
C160 C158 C161 111.8(15)
O157 C158 C160 112.5(12)
O157 C158 C161 105.6(11)
C915 C914 O913 119(2)
C55 N54 C47 121.2(9)
C155 N154 C147 121.2(11)
C20 O21 C5 90.4(7)
C26 O25 C2 116.2(9)
C35 O34 C4 116.5(9)
C43 O42 C13 116.9(8)
C55 O57 C58 119.8(10)
C120 O121 C105 92.7(8)
C126 O125 C102 118.8(8)
C135 O134 C104 119.1(9)
C143 O142 C113 117.1(8)
C155 O157 C158 122.6(11)
O910 C911 C912 122(3)

loop_
_geom_bond_atom_site_label_1
_geom_bond_atom_site_label_2
_geom_bond_distance
C1 C2 1.520(15)
C1 C14 1.532(14)
C1 C15 1.543(15)
C1 O22 1.445(13)
C2 C3 1.592(15)
C2 O25 1.450(12)
C3 C4 1.506(13)
C3 C8 1.568(14)
C4 C5 1.528(15)
C4 C20 1.528(15)
C4 O34 1.431(12)
C5 C6 1.505(15)
C5 O21 1.474(13)
C6 C7 1.515(14)
C7 C8 1.549(15)
C7 O23 1.428(12)
C8 C9 1.526(14)
C8 C19 1.492(15)
C9 C10 1.499(16)
C9 O24 1.228(13)
C10 C11 1.483(16)
C10 O38 1.421(12)
C11 C12 1.344(15)
C11 C15 1.532(15)
C12 C13 1.516(16)
C12 C18 1.481(15)
C13 C14 1.494(14)
C13 O42 1.464(12)
C15 C16 1.533(15)
C15 C17 1.534(15)
C20 O21 1.466(12)
C26 C28 1.446(17)
C26 O25 1.343(14)
C26 O27 1.208(14)
C28 C29 1.345(17)
C28 C33 1.393(18)
C29 C30 1.42(2)
C30 C31 1.38(3)
C31 C32 1.33(2)
C32 C33 1.35(2)
C35 C37 1.464(16)
C35 O34 1.358(14)
C35 O36 1.208(14)
C43 C45 1.510(14)
C43 O42 1.306(12)
C43 O44 1.188(11)
C45 C47 1.533(13)
C45 O46 1.385(12)
C47 C48 1.524(15)
C47 N54 1.424(12)
C48 C49 1.395(15)
C48 C53 1.370(15)
C49 C50 1.393(16)
C50 C51 1.347(15)
C51 C52 1.365(16)
C52 C53 1.382(15)
C55 N54 1.330(14)
C55 O56 1.194(13)
C55 O57 1.341(13)
C58 C59 1.490(17)
C58 C60 1.513(18)
C58 C61 1.531(19)
C58 O57 1.483(13)
C101 C102 1.560(15)
C101 C114 1.527(14)
C101 C115 1.558(14)
C101 O122 1.419(12)
C102 C103 1.540(14)
C102 O125 1.437(11)
C103 C104 1.530(15)
C103 C108 1.543(14)
C104 C105 1.555(16)
C104 C120 1.527(15)
C104 O134 1.455(12)
C105 C106 1.493(15)
C105 O121 1.460(13)
C106 C107 1.521(15)
C107 C108 1.559(15)
C107 O123 1.391(12)
C108 C109 1.531(15)
C108 C119 1.546(15)
C109 C110 1.488(15)
C109 O124 1.233(11)
C110 C111 1.472(14)
C110 O138 1.405(11)
C111 C112 1.328(14)
C111 C115 1.526(14)
C112 C113 1.483(15)
C112 C118 1.477(15)
C113 C114 1.513(15)
C113 O142 1.467(11)
C115 C116 1.527(14)
C115 C117 1.530(15)
C120 O121 1.438(13)
C126 C128 1.421(14)
C126 O125 1.345(15)
C126 O127 1.185(13)
C128 C133 1.3900
C128 C129 1.3900
C133 C132 1.3900
C132 C131 1.3900
C131 C130 1.3900
C130 C129 1.3900
C135 C137 1.474(15)
C135 O134 1.308(14)
C135 O136 1.224(13)
C143 C145 1.468(14)
C143 O142 1.363(13)
C143 O144 1.169(12)
C145 C147 1.529(14)
C145 O146 1.407(11)
C147 C148 1.544(14)
C147 N154 1.425(14)
C148 C149 1.390(15)
C148 C153 1.365(16)
C149 C150 1.365(14)
C150 C151 1.332(17)
C151 C152 1.341(18)
C152 C153 1.377(17)
C155 N154 1.319(14)
C155 O156 1.188(14)
C155 O157 1.314(14)
C158 C159 1.450(19)
C158 C160 1.474(19)
C158 C161 1.51(2)
C158 O157 1.454(14)
C914 C915 1.39(3)
C914 O913 1.46(2)
C911 C912 1.44(3)
C911 O910 1.4098(16)

loop_
_geom_hbond_atom_site_label_D
_geom_hbond_atom_site_label_H
_geom_hbond_atom_site_label_A
_geom_hbond_distance_DH
_geom_hbond_distance_HA
_geom_hbond_distance_DA
_geom_hbond_angle_DHA
_geom_hbond_site_symmetry_A
C5 H5 O901 1.00 2.54 3.416(14) 145.7 .
C105 H105 O900 1.00 2.54 3.389(14) 143.0 1_455
C107 H107 O136 1.00 2.64 3.331(14) 126.0 .
N54 H54 O21 0.88 2.11 2.989(12) 176.8 1_556
N154 H154 O121 0.88 2.08 2.961(13) 177.3 1_554
O23 H23 O900 0.84 1.93 2.751(12) 164.8 1_554
O38 H38 O24 0.84 2.14 2.563(12) 111.0 .
O46 H46 O123 0.84 1.89 2.718(11) 166.7 .
O122 H122 O910 0.84 2.00 2.702(14) 139.9 .
O123 H123 O901 0.84 1.95 2.724(12) 152.3 1_556
O138 H138 O124 0.84 2.07 2.562(11) 117.1 .
O900 H90D O44 0.87 2.40 3.030(12) 129.4 .
O900 H90D O46 0.87 2.14 2.969(10) 159.9 .
O901 H90A O144 0.87 2.60 3.063(12) 114.3 .
O901 H90A O146 0.87 2.48 2.928(11) 112.2 .
O913 H913 O22 0.84 2.80 2.917(16) 89.4 .
